data_4125565
loop_
_publ_author_name
'Campos, Michael P.'
'Hendricks, Mark P.'
'Beecher, Alexander N.'
'Walravens, Willem'
'Swain, Robert A.'
'Cleveland, Gregory T.'
'Hens, Zeger'
'Sfeir, Matthew Y.'
'Owen, Jonathan S.'

_publ_section_title
;
 A Library of Selenourea Precursors to PbSe Nanocrystals with Size
 Distributions near the Homogeneous Limit.
;
_journal_issue 6
_journal_name_full 'Journal of the American Chemical Society'
_journal_page_first 2296
_journal_page_last 2305
_journal_paper_doi 10.1021/jacs.6b11021
_journal_volume 139
_journal_year 2017
_chemical_formula_moiety 'C12 H22 N2 Se'
_chemical_formula_sum 'C12 H22 N2 Se'
_chemical_formula_weight 273.27
_space_group_crystal_system monoclinic
_space_group_IT_number 14
_space_group_name_Hall '-P 2ybc'
_space_group_name_H-M_alt 'P 1 21/c 1'
_symmetry_space_group_name_Hall '-P 2ybc'
_symmetry_space_group_name_H-M 'P 1 21/c 1'
_atom_sites_solution_hydrogens mixed
_audit_creation_date 2016-01-11
_audit_creation_method
;
Olex2 1.2
(compiled 2015.09.30 svn.r3233 for OlexSys, GUI svn.r5103)
;
_cell_angle_alpha 90
_cell_angle_beta 98.2799(17)
_cell_angle_gamma 90
_cell_formula_units_Z 4
_cell_length_a 11.94130(17)
_cell_length_b 10.41973(13)
_cell_length_c 10.4300(2)
_cell_measurement_reflns_used 19021
_cell_measurement_temperature 99.9(4)
_cell_measurement_theta_max 71.2590
_cell_measurement_theta_min 5.5970
_cell_volume 1284.23(4)
_computing_cell_refinement
;
CrysAlisPro, Agilent Technologies,
Version 1.171.37.34 (release 22-05-2014 CrysAlis171 .NET)
(compiled May 22 2014,16:03:01)
;
_computing_data_collection
;
CrysAlisPro, Agilent Technologies,
Version 1.171.37.34 (release 22-05-2014 CrysAlis171 .NET)
(compiled May 22 2014,16:03:01)
;
_computing_data_reduction
;
CrysAlisPro, Agilent Technologies,
Version 1.171.37.34 (release 22-05-2014 CrysAlis171 .NET)
(compiled May 22 2014,16:03:01)
;
_computing_molecular_graphics 'Olex2 (Dolomanov et al., 2009)'
_computing_publication_material 'Olex2 (Dolomanov et al., 2009)'
_computing_structure_refinement 'ShelXL (Sheldrick, 2015)'
_computing_structure_solution 'ShelXS (Sheldrick, 2008)'
_diffrn_ambient_environment N~2~
_diffrn_ambient_temperature 99.9(4)
_diffrn_detector 'CCD plate'
_diffrn_detector_area_resol_mean 8.0549
_diffrn_detector_type EosS2
_diffrn_measured_fraction_theta_full 1.000
_diffrn_measured_fraction_theta_max 0.989
_diffrn_measurement_details
;
#__ type_ start__ end____ width___ exp.time_
  1 omega   55.00  108.00   1.0000    1.0000
omega____ theta____ kappa____ phi______ frames
    -       35.5316 -178.0000   90.0000 53

#__ type_ start__ end____ width___ exp.time_
  2 omega  -32.00   52.00   1.0000    1.0000
omega____ theta____ kappa____ phi______ frames
    -       35.5316  -57.0000 -120.0000 84

#__ type_ start__ end____ width___ exp.time_
  3 omega   57.00  108.00   1.0000    1.0000
omega____ theta____ kappa____ phi______ frames
    -       35.5316  178.0000  150.0000 51

#__ type_ start__ end____ width___ exp.time_
  4 omega   19.00  103.00   1.0000    1.0000
omega____ theta____ kappa____ phi______ frames
    -       35.5316   57.0000  120.0000 84

#__ type_ start__ end____ width___ exp.time_
  5 omega   19.00  103.00   1.0000    1.0000
omega____ theta____ kappa____ phi______ frames
    -       35.5316   57.0000  -30.0000 84

#__ type_ start__ end____ width___ exp.time_
  6 omega   57.00  108.00   1.0000    1.0000
omega____ theta____ kappa____ phi______ frames
    -       35.5316  178.0000  -30.0000 51

#__ type_ start__ end____ width___ exp.time_
  7 omega   57.00  108.00   1.0000    1.0000
omega____ theta____ kappa____ phi______ frames
    -       35.5316  178.0000 -180.0000 51

#__ type_ start__ end____ width___ exp.time_
  8 omega   57.00  108.00   1.0000    1.0000
omega____ theta____ kappa____ phi______ frames
    -       35.5316  178.0000  -90.0000 51

#__ type_ start__ end____ width___ exp.time_
  9 omega   40.00   99.00   1.0000    6.0000
omega____ theta____ kappa____ phi______ frames
    -      108.0000  -45.0000 -120.0000 59

#__ type_ start__ end____ width___ exp.time_
 10 omega   39.00  109.00   1.0000    6.0000
omega____ theta____ kappa____ phi______ frames
    -      108.0000  -94.0000 -180.0000 70

#__ type_ start__ end____ width___ exp.time_
 11 omega   41.00  126.00   1.0000    6.0000
omega____ theta____ kappa____ phi______ frames
    -      108.0000  -61.0000  120.0000 85

#__ type_ start__ end____ width___ exp.time_
 12 omega   38.00   91.00   1.0000    6.0000
omega____ theta____ kappa____ phi______ frames
    -      108.0000  -30.0000 -150.0000 53

#__ type_ start__ end____ width___ exp.time_
 13 omega   40.00   99.00   1.0000    6.0000
omega____ theta____ kappa____ phi______ frames
    -      108.0000  -45.0000    0.0000 59

#__ type_ start__ end____ width___ exp.time_
 14 omega   38.00  116.00   1.0000    6.0000
omega____ theta____ kappa____ phi______ frames
    -      108.0000 -111.0000   30.0000 78

#__ type_ start__ end____ width___ exp.time_
 15 omega  100.00  178.00   1.0000    6.0000
omega____ theta____ kappa____ phi______ frames
    -      108.0000  111.0000    0.0000 78

#__ type_ start__ end____ width___ exp.time_
 16 omega   40.00   99.00   1.0000    6.0000
omega____ theta____ kappa____ phi______ frames
    -      108.0000  -45.0000 -180.0000 59

#__ type_ start__ end____ width___ exp.time_
 17 omega   90.00  175.00   1.0000    6.0000
omega____ theta____ kappa____ phi______ frames
    -      108.0000   61.0000 -180.0000 85

#__ type_ start__ end____ width___ exp.time_
 18 omega  101.00  177.00   1.0000    6.0000
omega____ theta____ kappa____ phi______ frames
    -      108.0000   95.0000 -107.0000 76

#__ type_ start__ end____ width___ exp.time_
 19 omega   38.00   91.00   1.0000    6.0000
omega____ theta____ kappa____ phi______ frames
    -      108.0000  -30.0000   30.0000 53

#__ type_ start__ end____ width___ exp.time_
 20 omega   39.00  109.00   1.0000    6.0000
omega____ theta____ kappa____ phi______ frames
    -      108.0000  -94.0000   90.0000 70

#__ type_ start__ end____ width___ exp.time_
 21 omega   38.00  112.00   1.0000    6.0000
omega____ theta____ kappa____ phi______ frames
    -      108.0000 -102.0000  -96.2312 74

#__ type_ start__ end____ width___ exp.time_
 22 omega   39.00  109.00   1.0000    6.0000
omega____ theta____ kappa____ phi______ frames
    -      108.0000  -94.0000  120.0000 70

#__ type_ start__ end____ width___ exp.time_
 23 omega   81.00  176.00   1.0000    6.0000
omega____ theta____ kappa____ phi______ frames
    -      108.0000   77.0000 -120.0000 95

#__ type_ start__ end____ width___ exp.time_
 24 omega   90.00  175.00   1.0000    6.0000
omega____ theta____ kappa____ phi______ frames
    -      108.0000   61.0000  -30.0000 85

#__ type_ start__ end____ width___ exp.time_
 25 omega  -32.00   62.00   1.0000    1.0000
omega____ theta____ kappa____ phi______ frames
    -       35.5316  -77.0000  120.0000 94

#__ type_ start__ end____ width___ exp.time_
 26 omega   -1.00   26.00   1.0000    1.0000
omega____ theta____ kappa____ phi______ frames
    -       35.5316   94.0000   28.9666 27

#__ type_ start__ end____ width___ exp.time_
 27 omega   19.00  103.00   1.0000    1.0000
omega____ theta____ kappa____ phi______ frames
    -       35.5316   57.0000   30.0000 84

#__ type_ start__ end____ width___ exp.time_
 28 omega   19.00  103.00   1.0000    1.0000
omega____ theta____ kappa____ phi______ frames
    -       35.5316   57.0000 -180.0000 84

#__ type_ start__ end____ width___ exp.time_
 29 omega  -34.00   55.00   1.0000    1.0000
omega____ theta____ kappa____ phi______ frames
    -       35.5316  -37.0000  -60.0000 89

#__ type_ start__ end____ width___ exp.time_
 30 omega   19.00  103.00   1.0000    1.0000
omega____ theta____ kappa____ phi______ frames
    -       35.5316   57.0000  -90.0000 84

#__ type_ start__ end____ width___ exp.time_
 31 omega    9.00  103.00   1.0000    1.0000
omega____ theta____ kappa____ phi______ frames
    -       35.5316   77.0000 -150.0000 94

#__ type_ start__ end____ width___ exp.time_
 32 omega   81.00  176.00   1.0000    6.0000
omega____ theta____ kappa____ phi______ frames
    -      108.0000   77.0000   30.0000 95

#__ type_ start__ end____ width___ exp.time_
 33 omega   91.00  176.00   1.0000    6.0000
omega____ theta____ kappa____ phi______ frames
    -      108.0000   45.0000  120.0000 85

#__ type_ start__ end____ width___ exp.time_
 34 omega   90.00  175.00   1.0000    6.0000
omega____ theta____ kappa____ phi______ frames
    -      108.0000   61.0000 -150.0000 85

#__ type_ start__ end____ width___ exp.time_
 35 omega   91.00  176.00   1.0000    6.0000
omega____ theta____ kappa____ phi______ frames
    -      108.0000   45.0000  150.0000 85

#__ type_ start__ end____ width___ exp.time_
 36 omega   81.00  176.00   1.0000    6.0000
omega____ theta____ kappa____ phi______ frames
    -      108.0000   77.0000    0.0000 95

#__ type_ start__ end____ width___ exp.time_
 37 omega   91.00  176.00   1.0000    6.0000
omega____ theta____ kappa____ phi______ frames
    -      108.0000   45.0000  -60.0000 85

#__ type_ start__ end____ width___ exp.time_
 38 omega   81.00  176.00   1.0000    6.0000
omega____ theta____ kappa____ phi______ frames
    -      108.0000   77.0000  150.0000 95

#__ type_ start__ end____ width___ exp.time_
 39 omega   90.00  175.00   1.0000    6.0000
omega____ theta____ kappa____ phi______ frames
    -      108.0000   61.0000  -90.0000 85

#__ type_ start__ end____ width___ exp.time_
 40 omega   87.00  178.00   1.0000    6.0000
omega____ theta____ kappa____ phi______ frames
    -      108.0000   30.0000   30.0000 91

#__ type_ start__ end____ width___ exp.time_
 41 omega   81.00  176.00   1.0000    6.0000
omega____ theta____ kappa____ phi______ frames
    -      108.0000   77.0000   60.0000 95

#__ type_ start__ end____ width___ exp.time_
 42 omega   91.00  176.00   1.0000    6.0000
omega____ theta____ kappa____ phi______ frames
    -      108.0000   45.0000 -120.0000 85

#__ type_ start__ end____ width___ exp.time_
 43 omega   81.00  176.00   1.0000    6.0000
omega____ theta____ kappa____ phi______ frames
    -      108.0000   77.0000  -60.0000 95

#__ type_ start__ end____ width___ exp.time_
 44 omega   81.00  176.00   1.0000    6.0000
omega____ theta____ kappa____ phi______ frames
    -      108.0000   77.0000 -180.0000 95

#__ type_ start__ end____ width___ exp.time_
 45 omega   70.00  178.00   1.0000    6.0000
omega____ theta____ kappa____ phi______ frames
    -      108.0000   15.0000  120.0000 108

#__ type_ start__ end____ width___ exp.time_
 46 omega    9.00  103.00   1.0000    1.0000
omega____ theta____ kappa____ phi______ frames
    -       35.5316   77.0000  -30.0000 94

#__ type_ start__ end____ width___ exp.time_
 47 omega    9.00  103.00   1.0000    1.0000
omega____ theta____ kappa____ phi______ frames
    -       35.5316   77.0000 -180.0000 94

#__ type_ start__ end____ width___ exp.time_
 48 omega   32.00   98.00   1.0000    1.0000
omega____ theta____ kappa____ phi______ frames
    -       35.5316 -141.0000   79.0000 66

#__ type_ start__ end____ width___ exp.time_
 49 omega   16.00  105.00   1.0000    1.0000
omega____ theta____ kappa____ phi______ frames
    -       35.5316   37.0000   90.0000 89

#__ type_ start__ end____ width___ exp.time_
 50 omega   19.00  103.00   1.0000    1.0000
omega____ theta____ kappa____ phi______ frames
    -       35.5316   57.0000  -60.0000 84

#__ type_ start__ end____ width___ exp.time_
 51 omega    9.00  103.00   1.0000    1.0000
omega____ theta____ kappa____ phi______ frames
    -       35.5316   77.0000  -60.0000 94

#__ type_ start__ end____ width___ exp.time_
 52 omega  -32.00   62.00   1.0000    1.0000
omega____ theta____ kappa____ phi______ frames
    -       35.5316  -77.0000 -150.0000 94

#__ type_ start__ end____ width___ exp.time_
 53 omega   90.00  175.00   1.0000    6.0000
omega____ theta____ kappa____ phi______ frames
    -      108.0000   61.0000 -120.0000 85

#__ type_ start__ end____ width___ exp.time_
 54 omega   90.00  175.00   1.0000    6.0000
omega____ theta____ kappa____ phi______ frames
    -      108.0000   61.0000  150.0000 85

#__ type_ start__ end____ width___ exp.time_
 55 omega   81.00  176.00   1.0000    6.0000
omega____ theta____ kappa____ phi______ frames
    -      108.0000   77.0000  -90.0000 95

#__ type_ start__ end____ width___ exp.time_
 56 omega   90.00  175.00   1.0000    6.0000
omega____ theta____ kappa____ phi______ frames
    -      108.0000   61.0000  120.0000 85

#__ type_ start__ end____ width___ exp.time_
 57 omega   81.00  176.00   1.0000    6.0000
omega____ theta____ kappa____ phi______ frames
    -      108.0000   77.0000 -150.0000 95

#__ type_ start__ end____ width___ exp.time_
 58 omega   81.00  176.00   1.0000    6.0000
omega____ theta____ kappa____ phi______ frames
    -      108.0000   77.0000   90.0000 95

#__ type_ start__ end____ width___ exp.time_
 59 omega   87.00  178.00   1.0000    6.0000
omega____ theta____ kappa____ phi______ frames
    -      108.0000   30.0000   60.0000 91

#__ type_ start__ end____ width___ exp.time_
 60 omega   40.00   99.00   1.0000    6.0000
omega____ theta____ kappa____ phi______ frames
    -      108.0000  -45.0000  -60.0000 59

#__ type_ start__ end____ width___ exp.time_
 61 omega   81.00  176.00   1.0000    6.0000
omega____ theta____ kappa____ phi______ frames
    -      108.0000   77.0000  -30.0000 95

#__ type_ start__ end____ width___ exp.time_
 62 omega   90.00  175.00   1.0000    6.0000
omega____ theta____ kappa____ phi______ frames
    -      108.0000   61.0000   90.0000 85

#__ type_ start__ end____ width___ exp.time_
 63 omega   39.00  109.00   1.0000    6.0000
omega____ theta____ kappa____ phi______ frames
    -      108.0000  -94.0000  -60.0000 70

#__ type_ start__ end____ width___ exp.time_
 64 omega   87.00  178.00   1.0000    6.0000
omega____ theta____ kappa____ phi______ frames
    -      108.0000   30.0000  -30.0000 91

#__ type_ start__ end____ width___ exp.time_
 65 omega   90.00  175.00   1.0000    6.0000
omega____ theta____ kappa____ phi______ frames
    -      108.0000   61.0000    0.0000 85

#__ type_ start__ end____ width___ exp.time_
 66 omega   40.00  135.00   1.0000    6.0000
omega____ theta____ kappa____ phi______ frames
    -      108.0000  -77.0000  -60.0000 95

#__ type_ start__ end____ width___ exp.time_
 67 omega    6.00  107.00   1.0000    1.0000
omega____ theta____ kappa____ phi______ frames
    -       35.5316   19.0000  -90.0000 101

#__ type_ start__ end____ width___ exp.time_
 68 omega    9.00  103.00   1.0000    1.0000
omega____ theta____ kappa____ phi______ frames
    -       35.5316   77.0000  150.0000 94

#__ type_ start__ end____ width___ exp.time_
 69 omega   16.00  105.00   1.0000    1.0000
omega____ theta____ kappa____ phi______ frames
    -       35.5316   37.0000 -180.0000 89

#__ type_ start__ end____ width___ exp.time_
 70 omega   16.00  105.00   1.0000    1.0000
omega____ theta____ kappa____ phi______ frames
    -       35.5316   37.0000   60.0000 89

#__ type_ start__ end____ width___ exp.time_
 71 omega   16.00  105.00   1.0000    1.0000
omega____ theta____ kappa____ phi______ frames
    -       35.5316   37.0000 -120.0000 89

#__ type_ start__ end____ width___ exp.time_
 72 omega   55.00  108.00   1.0000    1.0000
omega____ theta____ kappa____ phi______ frames
    -       35.5316 -178.0000    0.0000 53

#__ type_ start__ end____ width___ exp.time_
 73 omega   19.00  103.00   1.0000    1.0000
omega____ theta____ kappa____ phi______ frames
    -       35.5316   57.0000   60.0000 84

#__ type_ start__ end____ width___ exp.time_
 74 omega   87.00  116.00   1.0000    6.0000
omega____ theta____ kappa____ phi______ frames
    -      108.0000   30.0000 -150.0000 29

#__ type_ start__ end____ width___ exp.time_
 75 omega   87.00  178.00   1.0000    6.0000
omega____ theta____ kappa____ phi______ frames
    -      108.0000   30.0000 -180.0000 91

#__ type_ start__ end____ width___ exp.time_
 76 omega   90.00  175.00   1.0000    6.0000
omega____ theta____ kappa____ phi______ frames
    -      108.0000   61.0000   30.0000 85

#__ type_ start__ end____ width___ exp.time_
 77 omega   87.00  178.00   1.0000    6.0000
omega____ theta____ kappa____ phi______ frames
    -      108.0000   30.0000  -60.0000 91

#__ type_ start__ end____ width___ exp.time_
 78 omega   87.00  178.00   1.0000    6.0000
omega____ theta____ kappa____ phi______ frames
    -      108.0000   30.0000 -120.0000 91

#__ type_ start__ end____ width___ exp.time_
 79 omega   90.00  175.00   1.0000    6.0000
omega____ theta____ kappa____ phi______ frames
    -      108.0000   61.0000   60.0000 85
;
_diffrn_measurement_device 'four-circle diffractometer'
_diffrn_measurement_device_type 'SuperNova, Dual, Cu at zero, EosS2'
_diffrn_measurement_method '\w scans'
_diffrn_orient_matrix_UB_11 0.0416509000
_diffrn_orient_matrix_UB_12 -0.1316062000
_diffrn_orient_matrix_UB_13 0.0550653000
_diffrn_orient_matrix_UB_21 -0.1233654000
_diffrn_orient_matrix_UB_22 -0.0417861000
_diffrn_orient_matrix_UB_23 0.0023981000
_diffrn_orient_matrix_UB_31 -0.0058596000
_diffrn_orient_matrix_UB_32 -0.0528817000
_diffrn_orient_matrix_UB_33 -0.1387500000
_diffrn_radiation_monochromator mirror
_diffrn_radiation_probe x-ray
_diffrn_radiation_type CuK\a
_diffrn_radiation_wavelength 1.54184
_diffrn_reflns_av_unetI/netI 0.0216
_diffrn_reflns_Laue_measured_fraction_full 1.000
_diffrn_reflns_Laue_measured_fraction_max 0.989
_diffrn_reflns_limit_h_max 14
_diffrn_reflns_limit_h_min -14
_diffrn_reflns_limit_k_max 12
_diffrn_reflns_limit_k_min -12
_diffrn_reflns_limit_l_max 12
_diffrn_reflns_limit_l_min -12
_diffrn_reflns_number 4704
_diffrn_reflns_point_group_measured_fraction_full 1.000
_diffrn_reflns_point_group_measured_fraction_max 0.989
_diffrn_reflns_theta_full 67.684
_diffrn_reflns_theta_max 72.517
_diffrn_reflns_theta_min 5.661
_diffrn_source 'sealed X-ray tube'
_diffrn_source_type 'SuperNova (Cu) X-ray Source'
_exptl_absorpt_coefficient_mu 3.719
_exptl_absorpt_correction_T_max 0.926
_exptl_absorpt_correction_T_min 0.671
_exptl_absorpt_correction_type analytical
_exptl_absorpt_process_details
;
CrysAlisPro, Agilent Technologies,
Version 1.171.37.34 (release 22-05-2014 CrysAlis171 .NET)
(compiled May 22 2014,16:03:01)
Analytical numeric absorption correction using a multifaceted crystal
            model based on expressions derived by R.C. Clark & J.S. Reid.
(Clark, R. C. & Reid, J. S. (1995). Acta Cryst. A51, 887-897)
Empirical absorption correction using spherical harmonics,
 implemented in SCALE3 ABSPACK scaling algorithm.
;
_exptl_crystal_density_diffrn 1.413
_exptl_crystal_description
;
;
_exptl_crystal_F_000 568
_exptl_crystal_size_max 0.237
_exptl_crystal_size_mid 0.0637
_exptl_crystal_size_min 0.0299
_refine_diff_density_max 1.604
_refine_diff_density_min -0.568
_refine_diff_density_rms 0.133
_refine_ls_extinction_method none
_refine_ls_goodness_of_fit_ref 1.029
_refine_ls_hydrogen_treatment mixed
_refine_ls_matrix_type full
_refine_ls_number_parameters 141
_refine_ls_number_reflns 4704
_refine_ls_number_restraints 1
_refine_ls_restrained_S_all 1.029
_refine_ls_R_factor_all 0.0561
_refine_ls_R_factor_gt 0.0508
_refine_ls_shift/su_max 0.000
_refine_ls_shift/su_mean 0.000
_refine_ls_structure_factor_coef Fsqd
_refine_ls_weighting_details 'w=1/[\s^2^(Fo^2^)+(0.1098P)^2^] where P=(Fo^2^+2Fc^2^)/3'
_refine_ls_weighting_scheme calc
_refine_ls_wR_factor_gt 0.1296
_refine_ls_wR_factor_ref 0.1349
_reflns_Friedel_coverage 0.000
_reflns_number_gt 4137
_reflns_number_total 4704
_reflns_threshold_expression 'I > 2\s(I)'
_cod_data_source_file 19.cif
_cod_data_source_block t1_twin1_hklf5
_cod_depositor_comments 'Adding full bibliography for 4125565--4125579.cif.'
_cod_original_cell_volume 1284.22(4)
_cod_database_code 4125565
_chemical_oxdiff_formula 'C48 H88 N8 Se4 '
_chemical_oxdiff_usercomment 'Colorless needle'
_shelx_space_group_comment
;
The symmetry employed for this shelxl refinement is uniquely defined
by the following loop, which should always be used as a source of
symmetry information in preference to the above space-group names.
They are only intended as comments.
;
_diffrn_oxdiff_twin_integration_method simultaneous
_olex2_refinement_description
;
1. Twinned data refinement
 Scales: 0.6903(14) 0.3097(14)
2. Fixed Uiso
 At 1.2 times of:
  All C(H) groups, All C(H,H) groups, All N(H) groups
 At 1.5 times of:
  All C(H,H,H) groups
3. Restrained distances
 N3-H3
 0.88 with sigma of 0.02
4.a Ternary CH refined with riding coordinates:
 C4(H4), C14(H14)
4.b Secondary CH2 refined with riding coordinates:
 C5(H5A,H5B), C6(H6A,H6B), C7(H7A,H7B), C8(H8A,H8B), C9(H9A,H9B), C11(H11A,
 H11B), C12(H12A,H12B), C13(H13A,H13B)
4.c Idealised Me refined as rotating group:
 C15(H15A,H15B,H15C)
;
_shelx_shelxl_version_number 2014/7
_olex2_submission_special_instructions 'No special instructions were received'

loop_
_space_group_symop_operation_xyz
'x, y, z'
'-x, y+1/2, -z+1/2'
'-x, -y, -z'
'x, -y-1/2, z-1/2'

loop_
_atom_site_label
_atom_site_type_symbol
_atom_site_fract_x
_atom_site_fract_y
_atom_site_fract_z
_atom_site_U_iso_or_equiv
_atom_site_adp_type
_atom_site_occupancy
_atom_site_site_symmetry_order
_atom_site_calc_flag
_atom_site_refinement_flags_posn
Se1 Se 0.68702(3) 0.06215(3) 0.82862(4) 0.02583(19) Uani 1 1 d .
C2 C 0.6327(3) 0.1726(3) 0.6916(3) 0.0222(6) Uani 1 1 d .
N3 N 0.7018(2) 0.2482(3) 0.6352(3) 0.0229(6) Uani 1 1 d D
H3 H 0.676(4) 0.292(4) 0.569(3) 0.027 Uiso 1 1 d DR
C4 C 0.8262(3) 0.2469(3) 0.6618(3) 0.0227(6) Uani 1 1 d .
H4 H 0.8498 0.2064 0.7484 0.027 Uiso 1 1 calc R
C5 C 0.8740(3) 0.1686(3) 0.5596(4) 0.0252(7) Uani 1 1 d .
H5A H 0.8427 0.2011 0.4727 0.030 Uiso 1 1 calc R
H5B H 0.8500 0.0781 0.5654 0.030 Uiso 1 1 calc R
C6 C 1.0031(3) 0.1747(4) 0.5758(4) 0.0316(8) Uani 1 1 d .
H6A H 1.0307 0.1271 0.5043 0.038 Uiso 1 1 calc R
H6B H 1.0352 0.1336 0.6586 0.038 Uiso 1 1 calc R
C7 C 1.0429(3) 0.3144(4) 0.5750(4) 0.0319(8) Uani 1 1 d .
H7A H 1.1267 0.3172 0.5877 0.038 Uiso 1 1 calc R
H7B H 1.0149 0.3540 0.4902 0.038 Uiso 1 1 calc R
C8 C 0.9988(3) 0.3895(4) 0.6827(4) 0.0309(8) Uani 1 1 d .
H8A H 1.0245 0.4797 0.6810 0.037 Uiso 1 1 calc R
H8B H 1.0300 0.3523 0.7677 0.037 Uiso 1 1 calc R
C9 C 0.8695(3) 0.3857(3) 0.6663(4) 0.0260(7) Uani 1 1 d .
H9A H 0.8384 0.4302 0.5851 0.031 Uiso 1 1 calc R
H9B H 0.8429 0.4314 0.7394 0.031 Uiso 1 1 calc R
N10 N 0.5219(2) 0.1802(3) 0.6467(3) 0.0234(6) Uani 1 1 d .
C11 C 0.4758(3) 0.2713(3) 0.5451(4) 0.0266(7) Uani 1 1 d .
H11A H 0.5110 0.2587 0.4656 0.032 Uiso 1 1 calc R
H11B H 0.4884 0.3610 0.5750 0.032 Uiso 1 1 calc R
C12 C 0.3494(3) 0.2395(4) 0.5206(4) 0.0297(8) Uani 1 1 d .
H12A H 0.3327 0.1745 0.4512 0.036 Uiso 1 1 calc R
H12B H 0.3037 0.3173 0.4963 0.036 Uiso 1 1 calc R
C13 C 0.3265(3) 0.1862(4) 0.6522(4) 0.0314(8) Uani 1 1 d .
H13A H 0.3181 0.2565 0.7139 0.038 Uiso 1 1 calc R
H13B H 0.2574 0.1325 0.6420 0.038 Uiso 1 1 calc R
C14 C 0.4322(3) 0.1057(3) 0.6975(4) 0.0258(7) Uani 1 1 d .
H14 H 0.4470 0.1034 0.7943 0.031 Uiso 1 1 calc R
C15 C 0.4232(3) -0.0307(4) 0.6436(4) 0.0306(8) Uani 1 1 d .
H15A H 0.4000 -0.0276 0.5496 0.046 Uiso 1 1 calc GR
H15B H 0.3669 -0.0787 0.6839 0.046 Uiso 1 1 calc GR
H15C H 0.4969 -0.0733 0.6626 0.046 Uiso 1 1 calc GR

loop_
_atom_site_aniso_label
_atom_site_aniso_U_11
_atom_site_aniso_U_22
_atom_site_aniso_U_33
_atom_site_aniso_U_23
_atom_site_aniso_U_13
_atom_site_aniso_U_12
Se1 0.0239(3) 0.0229(2) 0.0312(3) 0.00423(13) 0.00547(17) 0.00062(11)
C2 0.0220(15) 0.0178(14) 0.0273(18) -0.0040(13) 0.0054(12) -0.0006(11)
N3 0.0219(13) 0.0228(13) 0.0239(14) 0.0006(11) 0.0033(11) -0.0009(11)
C4 0.0196(14) 0.0240(16) 0.0249(17) -0.0007(13) 0.0048(12) -0.0033(12)
C5 0.0242(16) 0.0195(15) 0.033(2) -0.0018(13) 0.0063(13) 0.0015(12)
C6 0.0261(17) 0.0279(17) 0.043(2) 0.0009(16) 0.0117(15) 0.0045(13)
C7 0.0210(15) 0.0340(18) 0.042(2) 0.0064(16) 0.0095(14) 0.0012(13)
C8 0.0231(16) 0.0312(18) 0.038(2) -0.0005(16) 0.0028(14) -0.0077(13)
C9 0.0238(16) 0.0237(16) 0.0313(19) -0.0051(14) 0.0070(13) -0.0030(12)
N10 0.0220(13) 0.0190(13) 0.0301(15) -0.0020(12) 0.0065(11) -0.0019(10)
C11 0.0209(15) 0.0255(16) 0.0336(19) -0.0003(14) 0.0045(13) 0.0012(12)
C12 0.0211(15) 0.0312(17) 0.037(2) -0.0010(15) 0.0035(14) 0.0003(13)
C13 0.0234(16) 0.0292(17) 0.043(2) -0.0026(16) 0.0083(15) 0.0004(14)
C14 0.0220(15) 0.0247(16) 0.0316(19) 0.0019(14) 0.0070(13) -0.0014(13)
C15 0.0313(18) 0.0250(16) 0.036(2) 0.0003(15) 0.0073(15) -0.0044(14)

loop_
_atom_type_symbol
_atom_type_description
_atom_type_scat_dispersion_real
_atom_type_scat_dispersion_imag
_atom_type_scat_source
C C 0.0181 0.0091 'International Tables Vol C Tables 4.2.6.8 and 6.1.1.4'
H H 0.0000 0.0000 'International Tables Vol C Tables 4.2.6.8 and 6.1.1.4'
N N 0.0311 0.0180 'International Tables Vol C Tables 4.2.6.8 and 6.1.1.4'
Se Se -0.7943 1.1372 'International Tables Vol C Tables 4.2.6.8 and 6.1.1.4'

loop_
_exptl_crystal_face_index_h
_exptl_crystal_face_index_k
_exptl_crystal_face_index_l
_exptl_crystal_face_perp_dist
_exptl_oxdiff_crystal_face_indexfrac_h
_exptl_oxdiff_crystal_face_indexfrac_k
_exptl_oxdiff_crystal_face_indexfrac_l
_exptl_oxdiff_crystal_face_x
_exptl_oxdiff_crystal_face_y
_exptl_oxdiff_crystal_face_z
3 0 -7 0.1020 2.6598 0.1026 -6.6262 -0.2676 -0.3483 0.8984
-4 -6 0 0.0277 -4.2828 -5.6394 0.4121 0.5865 0.7650 0.2661
4 6 1 0.0170 3.8588 5.7184 0.8232 -0.5465 -0.7130 -0.4392
1 1 6 0.1142 1.2387 1.1942 6.3499 0.2441 -0.1875 -0.9515
-6 4 -1 0.0057 -6.1702 3.5869 -1.1705 -0.7935 0.6085 0.0089
-6 4 0 0.0097 -6.0025 4.0016 0.0001 -0.7766 0.5733 -0.1765
7 -3 0 0.0153 7.0036 -3.0024 -0.0016 0.6868 -0.7385 0.1180

loop_
_geom_angle_atom_site_label_1
_geom_angle_atom_site_label_2
_geom_angle_atom_site_label_3
_geom_angle
N3 C2 Se1 121.9(2)
N3 C2 N10 116.9(3)
N10 C2 Se1 121.2(3)
C2 N3 C4 125.7(3)
N3 C4 C5 110.1(3)
N3 C4 C9 109.0(3)
C5 C4 C9 111.6(3)
C4 C5 C6 112.1(3)
C5 C6 C7 110.4(3)
C8 C7 C6 110.1(3)
C7 C8 C9 110.8(3)
C8 C9 C4 111.0(3)
C2 N10 C11 122.6(3)
C2 N10 C14 124.9(3)
C11 N10 C14 112.4(3)
N10 C11 C12 103.8(3)
C11 C12 C13 103.1(3)
C14 C13 C12 103.2(3)
N10 C14 C13 102.1(3)
N10 C14 C15 111.8(3)
C15 C14 C13 112.6(3)

loop_
_geom_bond_atom_site_label_1
_geom_bond_atom_site_label_2
_geom_bond_distance
Se1 C2 1.876(3)
C2 N3 1.337(4)
C2 N10 1.340(4)
N3 C4 1.470(4)
C4 C5 1.518(5)
C4 C9 1.534(5)
C5 C6 1.528(5)
C6 C7 1.531(5)
C7 C8 1.524(6)
C8 C9 1.529(5)
N10 C11 1.470(5)
N10 C14 1.482(4)
C11 C12 1.530(4)
C12 C13 1.542(6)
C13 C14 1.532(5)
C14 C15 1.526(5)

loop_
_diffrn_oxdiff_twin_id
_diffrn_oxdiff_twin_ratio
_diffrn_oxdiff_twin_reflns_isolated
_diffrn_oxdiff_twin_reflns_overlapped
1 0.6545 22268 16146
2 0.3455 22302 16145

loop_
_twin_individual_id
_twin_individual_mass_fraction_refined
1 0.6903(14)
2 0.3097(14)
